data_4334782
loop_
_publ_author_name
'Ralf Haiges'
'C. Bigler Jones'
'Karl O. Christe'

_publ_contact_author_address
;University of Southern California
Loker Hydrocarbon Research Institute and Department of Chemistry
Los Angeles, CA 90089
USA
;
_publ_contact_author_email haiges@usc.edu
_publ_contact_author_name 'Haiges, Ralf'
_publ_contact_author_phone '+1 (213) 740-3197'
_publ_section_title
;
 Energetic Bis(3,5-dinitro-1H-1,2,4-triazolyl)dihydro- and dichloroborates
 and Bis(5-nitro-2H-tetrazolyl)-, Bis(5-(trinitromethyl)-2H-tetrazolyl)-,
 and Bis(5-(fluorodinitromethyl)-2H-tetrazolyl)dihydroborate
;
_journal_name_full 'Inorganic Chemistry'
_journal_page_first 5551
_journal_page_last 5558
_journal_paper_doi 10.1021/ic400504h
_journal_volume 52
_journal_year 2013
_chemical_formula_moiety 'C24 H20 P, C2 H2 B N10 O4'
_chemical_formula_sum 'C26 H22 B N10 O4 P'
_chemical_formula_weight 580.31
_chemical_name_systematic
;
 ?
;
_space_group_crystal_system monoclinic
_space_group_IT_number 14
_space_group_name_Hall '-P 2ybc'
_space_group_name_H-M_alt 'P 1 21/c 1'
_symmetry_space_group_name_Hall '-P 2ybc'
_symmetry_space_group_name_H-M 'P 1 21/c 1'
_atom_sites_solution_hydrogens mixed
_audit_creation_method SHELXL-2012
_cell_angle_alpha 90
_cell_angle_beta 97.5540(10)
_cell_angle_gamma 90
_cell_formula_units_Z 8
_cell_length_a 22.1054(10)
_cell_length_b 10.5458(5)
_cell_length_c 23.8276(11)
_cell_measurement_temperature 100(2)
_cell_volume 5506.5(4)
_computing_cell_refinement 'APEX2 v2012.10-0 (Bruker AXS)'
_computing_data_collection 'Bruker Instrument Service v2012.10.0.0'
_computing_data_reduction 'SAINT V8.27B (Bruker AXS, 2009)'
_computing_structure_refinement 'SHELXL-2012 (Sheldrick, 2012)'
_computing_structure_solution 'SHELXS-97 (Sheldrick, 2008)'
_diffrn_ambient_temperature 100(2)
_diffrn_measured_fraction_theta_full 1.000
_diffrn_measured_fraction_theta_max 0.982
_diffrn_measurement_device_type 'Bruker APEX II CCD'
_diffrn_measurement_method 'omega- and phi-scans'
_diffrn_radiation_monochromator 'TRIUMPH curved-crystal'
_diffrn_radiation_type MoK\a
_diffrn_radiation_wavelength 0.71073
_diffrn_reflns_av_R_equivalents 0.0535
_diffrn_reflns_av_unetI/netI 0.0350
_diffrn_reflns_Laue_measured_fraction_full 1.000
_diffrn_reflns_Laue_measured_fraction_max 0.982
_diffrn_reflns_limit_h_max 31
_diffrn_reflns_limit_h_min -31
_diffrn_reflns_limit_k_max 14
_diffrn_reflns_limit_k_min -15
_diffrn_reflns_limit_l_max 33
_diffrn_reflns_limit_l_min -34
_diffrn_reflns_number 129956
_diffrn_reflns_point_group_measured_fraction_full 1.000
_diffrn_reflns_point_group_measured_fraction_max 0.982
_diffrn_reflns_theta_full 29.000
_diffrn_reflns_theta_max 30.615
_diffrn_reflns_theta_min 1.724
_diffrn_source 'fine-focus tube'
_exptl_absorpt_coefficient_mu 0.153
_exptl_absorpt_correction_T_max 0.96
_exptl_absorpt_correction_T_min 0.93
_exptl_absorpt_correction_type multi-scan
_exptl_absorpt_process_details 'Bruker SADABS V2012/1'
_exptl_crystal_colour 'clear colourless'
_exptl_crystal_density_diffrn 1.400
_exptl_crystal_description prism
_exptl_crystal_F_000 2400
_exptl_crystal_size_max 0.490
_exptl_crystal_size_mid 0.250
_exptl_crystal_size_min 0.240
_refine_diff_density_max 0.428
_refine_diff_density_min -0.409
_refine_diff_density_rms 0.051
_refine_ls_extinction_method none
_refine_ls_goodness_of_fit_ref 1.018
_refine_ls_hydrogen_treatment mixed
_refine_ls_matrix_type full
_refine_ls_number_parameters 828
_refine_ls_number_reflns 16662
_refine_ls_number_restraints 63
_refine_ls_restrained_S_all 1.026
_refine_ls_R_factor_all 0.0658
_refine_ls_R_factor_gt 0.0412
_refine_ls_shift/su_max 0.001
_refine_ls_shift/su_mean 0.000
_refine_ls_structure_factor_coef Fsqd
_refine_ls_weighting_details
;
 w=1/[\s^2^(Fo^2^)+(0.0491P)^2^+2.0302P]
 where P=(Fo^2^+2Fc^2^)/3
;
_refine_ls_weighting_scheme calc
_refine_ls_wR_factor_gt 0.0973
_refine_ls_wR_factor_ref 0.1100
_reflns_Friedel_coverage 0.000
_reflns_number_gt 12310
_reflns_number_total 16662
_reflns_threshold_expression 'I > 2\s(I)'
_cod_data_source_file ic400504h_si_002_5.cif
_cod_data_source_block TPPBH2NTz2
_cod_database_code 4334782
_shelx_space_group_comment
;
The symmetry employed for this shelxl refinement is uniquely defined
by the following loop, which should always be used as a source of
symmetry information in preference to the above space-group names.
They are only intended as comments.
;
_shelx_estimated_absorpt_t_min 0.929
_shelx_estimated_absorpt_t_max 0.964
_shelxl_version_number 2012-6

loop_
_space_group_symop_operation_xyz
'x, y, z'
'-x, y+1/2, -z+1/2'
'-x, -y, -z'
'x, -y-1/2, z-1/2'

loop_
_atom_site_label
_atom_site_type_symbol
_atom_site_fract_x
_atom_site_fract_y
_atom_site_fract_z
_atom_site_U_iso_or_equiv
_atom_site_adp_type
_atom_site_occupancy
_atom_site_site_symmetry_order
_atom_site_calc_flag
_atom_site_refinement_flags_posn
_atom_site_refinement_flags_adp
_atom_site_refinement_flags_occupancy
_atom_site_disorder_assembly
_atom_site_disorder_group
B1 B 0.75818(9) 0.65718(17) -0.00284(9) 0.0365(4) Uani 1 1 d D . . . .
B2 B 0.21570(8) 0.57354(15) 0.51318(7) 0.0264(3) Uani 1 1 d D . . . .
C1 C 0.6860(5) 0.4474(10) 0.0783(6) 0.0305(18) Uani 0.423(17) 1 d D U P A 1
C2 C 0.80057(6) 0.42806(16) -0.10102(6) 0.0302(3) Uani 1 1 d . . . . .
C3 C 0.31000(6) 0.43037(13) 0.42029(6) 0.0231(3) Uani 1 1 d . . . . .
C4 C 0.18021(6) 0.35617(13) 0.61888(6) 0.0215(3) Uani 1 1 d . . . . .
C5 C 0.45197(6) 0.32764(12) 0.13119(5) 0.0204(2) Uani 1 1 d . . . . .
C6 C 0.50407(6) 0.25454(13) 0.14607(6) 0.0230(3) Uani 1 1 d . . . . .
H6 H 0.5363 0.2856 0.1729 0.028 Uiso 1 1 calc R U . . .
C7 C 0.50871(7) 0.13631(14) 0.12166(6) 0.0282(3) Uani 1 1 d . . . . .
H7 H 0.5442 0.0863 0.1317 0.034 Uiso 1 1 calc R U . . .
C8 C 0.46162(7) 0.09074(14) 0.08261(6) 0.0302(3) Uani 1 1 d . . . . .
H8 H 0.4651 0.0097 0.0659 0.036 Uiso 1 1 calc R U . . .
C9 C 0.40955(7) 0.16284(15) 0.06780(6) 0.0299(3) Uani 1 1 d . . . . .
H9 H 0.3772 0.1305 0.0415 0.036 Uiso 1 1 calc R U . . .
C10 C 0.40460(7) 0.28213(14) 0.09130(6) 0.0258(3) Uani 1 1 d . . . . .
H10 H 0.3694 0.3326 0.0805 0.031 Uiso 1 1 calc R U . . .
C11 C 0.44005(6) 0.59430(12) 0.10121(5) 0.0192(2) Uani 1 1 d . . . . .
C12 C 0.48648(6) 0.59545(13) 0.06642(6) 0.0233(3) Uani 1 1 d . . . . .
H12 H 0.5198 0.5382 0.0732 0.028 Uiso 1 1 calc R U . . .
C13 C 0.48327(7) 0.68104(14) 0.02197(6) 0.0277(3) Uani 1 1 d . . . . .
H13 H 0.5147 0.6831 -0.0016 0.033 Uiso 1 1 calc R U . . .
C14 C 0.43418(7) 0.76382(14) 0.01183(6) 0.0293(3) Uani 1 1 d . . . . .
H14 H 0.4324 0.8228 -0.0185 0.035 Uiso 1 1 calc R U . . .
C15 C 0.38779(7) 0.76101(14) 0.04556(6) 0.0290(3) Uani 1 1 d . . . . .
H15 H 0.3541 0.8172 0.0380 0.035 Uiso 1 1 calc R U . . .
C16 C 0.39031(6) 0.67616(13) 0.09060(6) 0.0231(3) Uani 1 1 d . . . . .
H16 H 0.3585 0.6741 0.1138 0.028 Uiso 1 1 calc R U . . .
C17 C 0.38112(6) 0.50049(14) 0.19669(5) 0.0221(3) Uani 1 1 d . . . . .
C18 C 0.37871(7) 0.60985(17) 0.22960(6) 0.0343(3) Uani 1 1 d . . . . .
H18 H 0.4103 0.6713 0.2311 0.041 Uiso 1 1 calc R U . . .
C19 C 0.33005(8) 0.6281(2) 0.25995(7) 0.0454(4) Uani 1 1 d . . . . .
H19 H 0.3278 0.7029 0.2818 0.055 Uiso 1 1 calc R U . . .
C20 C 0.28455(8) 0.5370(2) 0.25851(7) 0.0449(5) Uani 1 1 d . . . . .
H20 H 0.2517 0.5489 0.2800 0.054 Uiso 1 1 calc R U . . .
C21 C 0.28685(7) 0.42928(18) 0.22604(7) 0.0394(4) Uani 1 1 d . . . . .
H21 H 0.2555 0.3675 0.2252 0.047 Uiso 1 1 calc R U . . .
C22 C 0.33477(6) 0.41041(15) 0.19449(6) 0.0281(3) Uani 1 1 d . . . . .
H22 H 0.3359 0.3368 0.1717 0.034 Uiso 1 1 calc R U . . .
C23 C 0.51202(6) 0.51588(12) 0.20885(5) 0.0197(2) Uani 1 1 d . . . . .
C24 C 0.52071(6) 0.44166(13) 0.25809(6) 0.0242(3) Uani 1 1 d . . . . .
H24 H 0.4915 0.3791 0.2646 0.029 Uiso 1 1 calc R U . . .
C25 C 0.57218(7) 0.46009(15) 0.29726(6) 0.0283(3) Uani 1 1 d . . . . .
H25 H 0.5786 0.4090 0.3303 0.034 Uiso 1 1 calc R U . . .
C26 C 0.61430(6) 0.55298(16) 0.28826(6) 0.0296(3) Uani 1 1 d . . . . .
H26 H 0.6494 0.5656 0.3152 0.036 Uiso 1 1 calc R U . . .
C27 C 0.60524(6) 0.62721(15) 0.24009(6) 0.0289(3) Uani 1 1 d . . . . .
H27 H 0.6340 0.6913 0.2344 0.035 Uiso 1 1 calc R U . . .
C28 C 0.55434(6) 0.60912(13) 0.19976(6) 0.0226(3) Uani 1 1 d . . . . .
H28 H 0.5486 0.6597 0.1665 0.027 Uiso 1 1 calc R U . . .
C29 C 0.12204(6) 0.08879(12) 0.31013(5) 0.0189(2) Uani 1 1 d . . . . .
C30 C 0.13095(6) -0.01326(14) 0.27440(6) 0.0269(3) Uani 1 1 d . . . . .
H30 H 0.0980 -0.0683 0.2617 0.032 Uiso 1 1 calc R U . . .
C31 C 0.18784(7) -0.03383(16) 0.25761(7) 0.0322(3) Uani 1 1 d . . . . .
H31 H 0.1940 -0.1028 0.2334 0.039 Uiso 1 1 calc R U . . .
C32 C 0.23581(7) 0.04685(16) 0.27639(6) 0.0313(3) Uani 1 1 d . . . . .
H32 H 0.2749 0.0322 0.2652 0.038 Uiso 1 1 calc R U . . .
C33 C 0.22728(6) 0.14870(15) 0.31131(6) 0.0262(3) Uani 1 1 d . . . . .
H33 H 0.2604 0.2039 0.3235 0.031 Uiso 1 1 calc R U . . .
C34 C 0.17031(6) 0.17027(13) 0.32853(5) 0.0209(2) Uani 1 1 d . . . . .
H34 H 0.1644 0.2398 0.3526 0.025 Uiso 1 1 calc R U . . .
C35 C 0.03305(5) 0.24053(12) 0.36929(5) 0.0168(2) Uani 1 1 d . . . . .
C36 C 0.07029(6) 0.28274(13) 0.41769(5) 0.0201(2) Uani 1 1 d . . . . .
H36 H 0.1058 0.2364 0.4320 0.024 Uiso 1 1 calc R U . . .
C37 C 0.05511(6) 0.39253(13) 0.44476(6) 0.0234(3) Uani 1 1 d . . . . .
H37 H 0.0808 0.4226 0.4771 0.028 Uiso 1 1 calc R U . . .
C38 C 0.00240(6) 0.45847(13) 0.42461(6) 0.0234(3) Uani 1 1 d . . . . .
H38 H -0.0077 0.5339 0.4431 0.028 Uiso 1 1 calc R U . . .
C39 C -0.03557(6) 0.41473(13) 0.37757(6) 0.0235(3) Uani 1 1 d . . . . .
H39 H -0.0721 0.4591 0.3645 0.028 Uiso 1 1 calc R U . . .
C40 C -0.02029(6) 0.30626(12) 0.34956(5) 0.0199(2) Uani 1 1 d . . . . .
H40 H -0.0461 0.2769 0.3171 0.024 Uiso 1 1 calc R U . . .
C41 C -0.00759(5) 0.06883(12) 0.27705(5) 0.0172(2) Uani 1 1 d . . . . .
C42 C -0.00309(6) 0.14577(13) 0.22981(5) 0.0209(2) Uani 1 1 d . . . . .
H42 H 0.0306 0.2017 0.2296 0.025 Uiso 1 1 calc R U . . .
C43 C -0.04788(6) 0.14000(13) 0.18336(6) 0.0239(3) Uani 1 1 d . . . . .
H43 H -0.0450 0.1922 0.1513 0.029 Uiso 1 1 calc R U . . .
C44 C -0.09691(6) 0.05809(14) 0.18354(6) 0.0256(3) Uani 1 1 d . . . . .
H44 H -0.1276 0.0545 0.1517 0.031 Uiso 1 1 calc R U . . .
C45 C -0.10116(6) -0.01872(14) 0.23017(6) 0.0250(3) Uani 1 1 d . . . . .
H45 H -0.1347 -0.0752 0.2299 0.030 Uiso 1 1 calc R U . . .
C46 C -0.05677(6) -0.01396(12) 0.27747(5) 0.0203(2) Uani 1 1 d . . . . .
H46 H -0.0600 -0.0662 0.3094 0.024 Uiso 1 1 calc R U . . .
C47 C 0.05281(6) -0.02613(12) 0.39058(5) 0.0176(2) Uani 1 1 d . . . . .
C48 C 0.00126(6) -0.05100(13) 0.41700(5) 0.0223(3) Uani 1 1 d . . . . .
H48 H -0.0362 -0.0087 0.4050 0.027 Uiso 1 1 calc R U . . .
C49 C 0.00531(7) -0.13825(14) 0.46106(6) 0.0280(3) Uani 1 1 d . . . . .
H49 H -0.0299 -0.1583 0.4783 0.034 Uiso 1 1 calc R U . . .
C50 C 0.06061(7) -0.19630(14) 0.48006(6) 0.0323(3) Uani 1 1 d . . . . .
H50 H 0.0632 -0.2553 0.5104 0.039 Uiso 1 1 calc R U . . .
C51 C 0.11204(7) -0.16852(14) 0.45493(7) 0.0327(3) Uani 1 1 d . . . . .
H51 H 0.1499 -0.2071 0.4687 0.039 Uiso 1 1 calc R U . . .
C52 C 0.10854(6) -0.08462(13) 0.40980(6) 0.0243(3) Uani 1 1 d . . . . .
H52 H 0.1437 -0.0670 0.3921 0.029 Uiso 1 1 calc R U . . .
C1' C 0.6912(3) 0.4134(8) 0.0783(4) 0.0279(11) Uani 0.577(17) 1 d D U P A 2
H1B H 0.7968(7) 0.6991(17) 0.0259(7) 0.044(5) Uiso 1 1 d D . . . .
H2B H 0.7266(8) 0.7256(17) -0.0274(8) 0.046(5) Uiso 1 1 d D . . . .
H3B H 0.1675(6) 0.5931(15) 0.4972(7) 0.027(4) Uiso 1 1 d D . . . .
H4B H 0.2434(7) 0.6553(14) 0.5301(7) 0.031(4) Uiso 1 1 d D . . . .
N1 N 0.73743(5) 0.46176(13) 0.05505(5) 0.0288(3) Uani 1 1 d D U . . .
N2 N 0.71882(6) 0.57203(13) 0.03182(6) 0.0309(3) Uani 1 1 d . U . A .
N3 N 0.6642(7) 0.6194(14) 0.0379(10) 0.0388(18) Uani 0.423(17) 1 d D U P A 1
N4 N 0.6427(3) 0.5348(10) 0.0733(3) 0.0347(14) Uani 0.423(17) 1 d D U P A 1
N5 N 0.6825(4) 0.3330(12) 0.1109(4) 0.044(2) Uani 0.423(17) 1 d D U P A 1
N6 N 0.75726(5) 0.47168(12) -0.07290(5) 0.0280(3) Uani 1 1 d . . . . .
N7 N 0.78635(5) 0.56624(12) -0.04400(6) 0.0289(3) Uani 1 1 d . . . . .
N8 N 0.84397(6) 0.57777(15) -0.05452(7) 0.0415(3) Uani 1 1 d . . . . .
N9 N 0.85336(6) 0.48923(16) -0.09152(7) 0.0439(4) Uani 1 1 d . . . . .
N10 N 0.79213(6) 0.31958(15) -0.13828(6) 0.0383(3) Uani 1 1 d . . . . .
N11 N 0.25626(6) 0.40585(13) 0.38973(5) 0.0298(3) Uani 1 1 d . . . . .
N12 N 0.21604(5) 0.45479(12) 0.41996(5) 0.0287(3) Uani 1 1 d . . . . .
N13 N 0.24707(5) 0.50551(10) 0.46649(5) 0.0216(2) Uani 1 1 d . . . . .
N14 N 0.30707(5) 0.49225(11) 0.46796(5) 0.0214(2) Uani 1 1 d . . . . .
N15 N 0.36758(6) 0.39210(12) 0.40269(5) 0.0272(3) Uani 1 1 d . . . . .
N16 N 0.16064(5) 0.42546(10) 0.57423(5) 0.0212(2) Uani 1 1 d . . . . .
N17 N 0.21276(5) 0.47740(11) 0.56316(5) 0.0210(2) Uani 1 1 d . . . . .
N18 N 0.26044(5) 0.44114(13) 0.59965(5) 0.0283(3) Uani 1 1 d . . . . .
N19 N 0.24020(5) 0.36177(13) 0.63603(5) 0.0283(3) Uani 1 1 d . . . . .
N20 N 0.13811(6) 0.28349(11) 0.64812(5) 0.0261(2) Uani 1 1 d . . . . .
N3' N 0.6608(5) 0.5897(11) 0.0438(7) 0.0421(14) Uani 0.577(17) 1 d . U P A 2
N4' N 0.6431(3) 0.4904(8) 0.0702(3) 0.0442(12) Uani 0.577(17) 1 d D U P A 2
N5' N 0.6912(3) 0.2892(7) 0.1058(2) 0.0352(12) Uani 0.577(17) 1 d D U P A 2
O1 O 0.6361(2) 0.3228(16) 0.1338(6) 0.084(4) Uani 0.423(17) 1 d D U P A 1
O2 O 0.7251(5) 0.2580(9) 0.1153(4) 0.062(2) Uani 0.423(17) 1 d D U P A 1
O3 O 0.74305(5) 0.26536(12) -0.14367(5) 0.0401(3) Uani 1 1 d . . . . .
O4 O 0.83553(6) 0.29080(19) -0.16298(7) 0.0747(5) Uani 1 1 d . . . . .
O5 O 0.36571(6) 0.33415(13) 0.35796(5) 0.0438(3) Uani 1 1 d . . . . .
O6 O 0.41437(5) 0.42069(11) 0.43361(5) 0.0319(2) Uani 1 1 d . . . . .
O7 O 0.08385(5) 0.29032(10) 0.63054(5) 0.0306(2) Uani 1 1 d . . . . .
O8 O 0.15964(6) 0.22176(13) 0.68931(5) 0.0456(3) Uani 1 1 d . . . . .
O1' O 0.6422(3) 0.2490(9) 0.11605(16) 0.0596(19) Uani 0.577(17) 1 d D U P A 2
O2' O 0.7394(3) 0.2340(6) 0.1156(3) 0.0436(11) Uani 0.577(17) 1 d D U P A 2
P1 P 0.44571(2) 0.48430(3) 0.15889(2) 0.01760(7) Uani 1 1 d . . . . .
P2 P 0.04979(2) 0.09313(3) 0.33677(2) 0.01542(7) Uani 1 1 d . . . . .

loop_
_atom_site_aniso_label
_atom_site_aniso_U_11
_atom_site_aniso_U_22
_atom_site_aniso_U_33
_atom_site_aniso_U_23
_atom_site_aniso_U_13
_atom_site_aniso_U_12
B1 0.0299(9) 0.0253(8) 0.0506(11) -0.0033(8) -0.0091(8) -0.0015(7)
B2 0.0243(7) 0.0183(7) 0.0369(9) 0.0031(6) 0.0048(6) 0.0025(6)
C1 0.030(3) 0.038(4) 0.024(3) 0.005(3) 0.007(2) 0.003(2)
C2 0.0214(7) 0.0401(9) 0.0292(7) 0.0096(6) 0.0039(5) 0.0013(6)
C3 0.0244(6) 0.0219(6) 0.0220(6) 0.0036(5) -0.0006(5) -0.0029(5)
C4 0.0203(6) 0.0225(6) 0.0217(6) -0.0028(5) 0.0020(5) 0.0010(5)
C5 0.0232(6) 0.0204(6) 0.0174(6) 0.0001(5) 0.0019(5) -0.0053(5)
C6 0.0230(6) 0.0244(7) 0.0216(6) -0.0022(5) 0.0036(5) -0.0038(5)
C7 0.0313(7) 0.0256(7) 0.0292(7) -0.0029(6) 0.0092(6) -0.0018(6)
C8 0.0405(8) 0.0249(7) 0.0274(7) -0.0070(6) 0.0121(6) -0.0108(6)
C9 0.0367(8) 0.0337(8) 0.0192(6) -0.0055(6) 0.0030(6) -0.0160(6)
C10 0.0272(7) 0.0290(7) 0.0199(6) 0.0002(5) -0.0015(5) -0.0076(6)
C11 0.0183(6) 0.0207(6) 0.0185(5) 0.0004(5) 0.0013(4) -0.0024(5)
C12 0.0219(6) 0.0245(7) 0.0241(6) 0.0011(5) 0.0052(5) 0.0011(5)
C13 0.0324(7) 0.0289(7) 0.0233(6) 0.0014(5) 0.0101(6) -0.0035(6)
C14 0.0373(8) 0.0276(7) 0.0224(6) 0.0063(5) 0.0011(6) -0.0037(6)
C15 0.0264(7) 0.0284(7) 0.0309(7) 0.0066(6) -0.0006(6) 0.0037(6)
C16 0.0181(6) 0.0264(7) 0.0247(6) 0.0020(5) 0.0023(5) 0.0002(5)
C17 0.0178(6) 0.0313(7) 0.0170(5) 0.0034(5) 0.0021(5) -0.0014(5)
C18 0.0283(7) 0.0483(10) 0.0269(7) -0.0111(7) 0.0063(6) -0.0047(7)
C19 0.0370(9) 0.0718(13) 0.0287(8) -0.0135(8) 0.0090(7) 0.0062(9)
C20 0.0298(8) 0.0782(14) 0.0294(8) 0.0133(9) 0.0133(7) 0.0100(8)
C21 0.0222(7) 0.0534(11) 0.0439(9) 0.0213(8) 0.0092(7) -0.0010(7)
C22 0.0204(6) 0.0325(8) 0.0312(7) 0.0105(6) 0.0024(5) -0.0014(6)
C23 0.0172(6) 0.0206(6) 0.0206(6) -0.0041(5) 0.0000(5) -0.0003(5)
C24 0.0259(7) 0.0235(6) 0.0222(6) -0.0018(5) -0.0001(5) -0.0008(5)
C25 0.0308(7) 0.0328(8) 0.0197(6) -0.0026(5) -0.0025(5) 0.0071(6)
C26 0.0188(6) 0.0424(9) 0.0262(7) -0.0110(6) -0.0024(5) 0.0041(6)
C27 0.0190(6) 0.0357(8) 0.0318(7) -0.0099(6) 0.0027(5) -0.0060(6)
C28 0.0191(6) 0.0244(7) 0.0241(6) -0.0035(5) 0.0027(5) -0.0017(5)
C29 0.0157(5) 0.0218(6) 0.0194(6) -0.0002(5) 0.0034(4) 0.0001(5)
C30 0.0226(7) 0.0290(7) 0.0299(7) -0.0084(6) 0.0063(5) -0.0027(5)
C31 0.0281(7) 0.0361(8) 0.0342(8) -0.0112(6) 0.0103(6) 0.0016(6)
C32 0.0211(7) 0.0419(9) 0.0325(7) -0.0031(6) 0.0098(6) 0.0007(6)
C33 0.0193(6) 0.0346(8) 0.0250(6) -0.0004(6) 0.0040(5) -0.0059(5)
C34 0.0205(6) 0.0232(6) 0.0191(6) -0.0001(5) 0.0030(5) -0.0023(5)
C35 0.0175(6) 0.0158(6) 0.0171(5) 0.0003(4) 0.0024(4) -0.0008(4)
C36 0.0172(6) 0.0237(6) 0.0189(6) -0.0016(5) 0.0002(4) 0.0001(5)
C37 0.0245(6) 0.0267(7) 0.0192(6) -0.0042(5) 0.0033(5) -0.0039(5)
C38 0.0305(7) 0.0189(6) 0.0217(6) -0.0020(5) 0.0076(5) 0.0004(5)
C39 0.0253(6) 0.0209(6) 0.0239(6) 0.0012(5) 0.0020(5) 0.0064(5)
C40 0.0206(6) 0.0194(6) 0.0189(6) -0.0003(5) -0.0004(5) 0.0011(5)
C41 0.0164(5) 0.0172(6) 0.0172(5) -0.0023(4) -0.0004(4) 0.0004(4)
C42 0.0223(6) 0.0206(6) 0.0199(6) 0.0002(5) 0.0025(5) -0.0027(5)
C43 0.0273(7) 0.0261(7) 0.0176(6) 0.0014(5) 0.0002(5) 0.0027(5)
C44 0.0223(6) 0.0319(7) 0.0207(6) -0.0042(5) -0.0043(5) 0.0027(5)
C45 0.0196(6) 0.0272(7) 0.0272(7) -0.0045(5) -0.0010(5) -0.0052(5)
C46 0.0202(6) 0.0202(6) 0.0205(6) -0.0004(5) 0.0022(5) -0.0014(5)
C47 0.0186(6) 0.0159(6) 0.0177(5) -0.0005(4) -0.0003(4) -0.0006(4)
C48 0.0223(6) 0.0242(6) 0.0202(6) 0.0010(5) 0.0026(5) 0.0007(5)
C49 0.0345(8) 0.0280(7) 0.0214(6) 0.0023(5) 0.0034(6) -0.0076(6)
C50 0.0429(9) 0.0247(7) 0.0264(7) 0.0086(6) -0.0060(6) -0.0068(6)
C51 0.0293(7) 0.0231(7) 0.0422(9) 0.0103(6) -0.0088(6) -0.0002(6)
C52 0.0199(6) 0.0198(6) 0.0319(7) 0.0037(5) -0.0012(5) 0.0010(5)
C1' 0.0139(16) 0.045(3) 0.0235(18) -0.008(2) -0.0014(12) 0.0033(16)
N1 0.0235(6) 0.0335(7) 0.0289(6) -0.0046(5) 0.0016(5) -0.0024(5)
N2 0.0220(6) 0.0348(7) 0.0337(7) -0.0103(5) -0.0046(5) 0.0057(5)
N3 0.029(2) 0.050(5) 0.039(3) 0.008(4) 0.009(2) 0.007(3)
N4 0.0263(19) 0.049(3) 0.029(2) -0.005(2) 0.0062(15) 0.010(2)
N5 0.034(2) 0.056(4) 0.042(4) 0.021(4) 0.007(2) -0.002(3)
N6 0.0211(6) 0.0333(7) 0.0291(6) 0.0019(5) 0.0010(5) -0.0019(5)
N7 0.0214(6) 0.0259(6) 0.0374(7) 0.0093(5) -0.0034(5) -0.0041(5)
N8 0.0246(7) 0.0407(8) 0.0591(9) 0.0110(7) 0.0049(6) -0.0102(6)
N9 0.0263(7) 0.0529(9) 0.0538(9) 0.0091(8) 0.0109(6) -0.0050(6)
N10 0.0301(7) 0.0559(9) 0.0296(7) -0.0012(6) 0.0061(5) 0.0104(6)
N11 0.0280(6) 0.0350(7) 0.0250(6) 0.0013(5) -0.0022(5) -0.0062(5)
N12 0.0246(6) 0.0321(7) 0.0272(6) 0.0031(5) -0.0047(5) -0.0054(5)
N13 0.0186(5) 0.0190(5) 0.0258(5) 0.0056(4) -0.0029(4) -0.0017(4)
N14 0.0192(5) 0.0200(5) 0.0237(5) 0.0033(4) -0.0014(4) -0.0008(4)
N15 0.0303(6) 0.0261(6) 0.0254(6) 0.0035(5) 0.0046(5) -0.0009(5)
N16 0.0175(5) 0.0192(5) 0.0267(5) -0.0016(4) 0.0025(4) 0.0006(4)
N17 0.0156(5) 0.0194(5) 0.0275(6) -0.0025(4) 0.0009(4) 0.0012(4)
N18 0.0199(6) 0.0355(7) 0.0286(6) 0.0010(5) -0.0006(5) 0.0013(5)
N19 0.0216(6) 0.0363(7) 0.0262(6) 0.0020(5) 0.0005(5) 0.0019(5)
N20 0.0290(6) 0.0244(6) 0.0251(6) -0.0025(5) 0.0039(5) -0.0022(5)
N3' 0.027(2) 0.057(4) 0.041(5) -0.007(3) -0.003(2) 0.019(3)
N4' 0.0281(16) 0.062(3) 0.0433(18) -0.012(2) 0.0096(12) 0.012(2)
N5' 0.034(2) 0.052(3) 0.0189(13) -0.0038(19) 0.0036(16) -0.014(2)
O1 0.040(2) 0.126(8) 0.092(6) 0.069(6) 0.029(2) 0.007(3)
O2 0.073(4) 0.045(3) 0.077(4) 0.032(3) 0.038(4) 0.015(3)
O3 0.0371(6) 0.0467(7) 0.0373(6) -0.0069(5) 0.0080(5) 0.0003(5)
O4 0.0368(8) 0.1131(15) 0.0776(11) -0.0381(10) 0.0203(7) 0.0103(8)
O5 0.0479(7) 0.0537(8) 0.0306(6) -0.0113(5) 0.0086(5) 0.0035(6)
O6 0.0239(5) 0.0363(6) 0.0353(6) 0.0018(5) 0.0034(4) -0.0021(4)
O7 0.0225(5) 0.0288(5) 0.0414(6) -0.0022(5) 0.0079(4) -0.0011(4)
O8 0.0441(7) 0.0545(8) 0.0360(6) 0.0187(6) -0.0032(5) -0.0097(6)
O1' 0.0377(18) 0.104(4) 0.0364(16) 0.0211(19) 0.0020(11) -0.028(2)
O2' 0.048(2) 0.035(2) 0.0497(18) -0.0029(15) 0.0110(16) -0.0009(15)
P1 0.01580(14) 0.01999(16) 0.01659(14) 0.00039(12) 0.00058(11) -0.00310(12)
P2 0.01431(14) 0.01535(14) 0.01623(14) -0.00018(11) 0.00059(11) -0.00011(11)

loop_
_atom_type_symbol
_atom_type_description
_atom_type_scat_dispersion_real
_atom_type_scat_dispersion_imag
_atom_type_scat_source
C C 0.0033 0.0016 'International Tables Vol C Tables 4.2.6.8 and 6.1.1.4'
H H 0.0000 0.0000 'International Tables Vol C Tables 4.2.6.8 and 6.1.1.4'
N N 0.0061 0.0033 'International Tables Vol C Tables 4.2.6.8 and 6.1.1.4'
O O 0.0106 0.0060 'International Tables Vol C Tables 4.2.6.8 and 6.1.1.4'
B B 0.0013 0.0007 'International Tables Vol C Tables 4.2.6.8 and 6.1.1.4'
P P 0.1023 0.0942 'International Tables Vol C Tables 4.2.6.8 and 6.1.1.4'

loop_
_geom_angle_atom_site_label_1
_geom_angle_atom_site_label_2
_geom_angle_atom_site_label_3
_geom_angle
N7 B1 N2 106.00(12)
N7 B1 H1B 107.1(10)
N2 B1 H1B 109.8(10)
N7 B1 H2B 110.0(10)
N2 B1 H2B 107.2(10)
H1B B1 H2B 116.3(14)
N13 B2 N17 108.06(11)
N13 B2 H3B 109.8(9)
N17 B2 H3B 104.4(8)
N13 B2 H4B 110.0(9)
N17 B2 H4B 107.7(9)
H3B B2 H4B 116.4(12)
N4 C1 N1 121.9(6)
N4 C1 N5 122.9(7)
N1 C1 N5 115.2(6)
N6 C2 N9 115.08(15)
N6 C2 N10 122.93(13)
N9 C2 N10 121.97(14)
N14 C3 N11 115.15(13)
N14 C3 N15 122.10(12)
N11 C3 N15 122.75(13)
N16 C4 N19 115.46(12)
N16 C4 N20 121.17(12)
N19 C4 N20 123.32(12)
C6 C5 C10 120.11(13)
C6 C5 P1 121.21(10)
C10 C5 P1 118.57(11)
C7 C6 C5 119.72(13)
C7 C6 H6 120.1
C5 C6 H6 120.1
C6 C7 C8 120.19(14)
C6 C7 H7 119.9
C8 C7 H7 119.9
C9 C8 C7 120.36(14)
C9 C8 H8 119.8
C7 C8 H8 119.8
C8 C9 C10 120.11(13)
C8 C9 H9 119.9
C10 C9 H9 119.9
C9 C10 C5 119.49(14)
C9 C10 H10 120.3
C5 C10 H10 120.3
C16 C11 C12 120.57(12)
C16 C11 P1 120.94(10)
C12 C11 P1 118.48(10)
C13 C12 C11 119.31(13)
C13 C12 H12 120.3
C11 C12 H12 120.3
C12 C13 C14 120.17(13)
C12 C13 H13 119.9
C14 C13 H13 119.9
C15 C14 C13 120.47(13)
C15 C14 H14 119.8
C13 C14 H14 119.8
C14 C15 C16 120.25(13)
C14 C15 H15 119.9
C16 C15 H15 119.9
C15 C16 C11 119.21(12)
C15 C16 H16 120.4
C11 C16 H16 120.4
C22 C17 C18 120.07(13)
C22 C17 P1 123.11(11)
C18 C17 P1 116.82(10)
C19 C18 C17 119.72(16)
C19 C18 H18 120.1
C17 C18 H18 120.1
C18 C19 C20 120.07(18)
C18 C19 H19 120.0
C20 C19 H19 120.0
C21 C20 C19 120.24(15)
C21 C20 H20 119.9
C19 C20 H20 119.9
C20 C21 C22 120.52(16)
C20 C21 H21 119.7
C22 C21 H21 119.7
C21 C22 C17 119.36(15)
C21 C22 H22 120.3
C17 C22 H22 120.3
C28 C23 C24 120.18(12)
C28 C23 P1 122.32(10)
C24 C23 P1 117.49(10)
C25 C24 C23 119.65(13)
C25 C24 H24 120.2
C23 C24 H24 120.2
C24 C25 C26 120.18(14)
C24 C25 H25 119.9
C26 C25 H25 119.9
C27 C26 C25 120.10(13)
C27 C26 H26 120.0
C25 C26 H26 120.0
C26 C27 C28 120.73(14)
C26 C27 H27 119.6
C28 C27 H27 119.6
C27 C28 C23 119.16(13)
C27 C28 H28 120.4
C23 C28 H28 120.4
C34 C29 C30 120.06(12)
C34 C29 P2 123.54(10)
C30 C29 P2 115.90(10)
C31 C30 C29 120.04(13)
C31 C30 H30 120.0
C29 C30 H30 120.0
C30 C31 C32 119.67(14)
C30 C31 H31 120.2
C32 C31 H31 120.2
C33 C32 C31 120.69(13)
C33 C32 H32 119.7
C31 C32 H32 119.7
C32 C33 C34 120.16(13)
C32 C33 H33 119.9
C34 C33 H33 119.9
C33 C34 C29 119.38(12)
C33 C34 H34 120.3
C29 C34 H34 120.3
C40 C35 C36 119.97(12)
C40 C35 P2 119.83(9)
C36 C35 P2 119.91(9)
C37 C36 C35 119.78(12)
C37 C36 H36 120.1
C35 C36 H36 120.1
C38 C37 C36 120.05(12)
C38 C37 H37 120.0
C36 C37 H37 120.0
C37 C38 C39 120.27(12)
C37 C38 H38 119.9
C39 C38 H38 119.9
C38 C39 C40 120.17(12)
C38 C39 H39 119.9
C40 C39 H39 119.9
C39 C40 C35 119.72(12)
C39 C40 H40 120.1
C35 C40 H40 120.1
C46 C41 C42 120.36(11)
C46 C41 P2 123.60(10)
C42 C41 P2 115.88(9)
C43 C42 C41 119.82(12)
C43 C42 H42 120.1
C41 C42 H42 120.1
C42 C43 C44 120.10(12)
C42 C43 H43 120.0
C44 C43 H43 120.0
C43 C44 C45 120.09(12)
C43 C44 H44 120.0
C45 C44 H44 120.0
C44 C45 C46 120.76(12)
C44 C45 H45 119.6
C46 C45 H45 119.6
C45 C46 C41 118.87(12)
C45 C46 H46 120.6
C41 C46 H46 120.6
C48 C47 C52 120.32(12)
C48 C47 P2 119.90(10)
C52 C47 P2 119.47(10)
C49 C48 C47 119.28(13)
C49 C48 H48 120.4
C47 C48 H48 120.4
C50 C49 C48 120.30(14)
C50 C49 H49 119.9
C48 C49 H49 119.9
C51 C50 C49 120.24(13)
C51 C50 H50 119.9
C49 C50 H50 119.9
C50 C51 C52 120.34(14)
C50 C51 H51 119.8
C52 C51 H51 119.8
C51 C52 C47 119.45(13)
C51 C52 H52 120.3
C47 C52 H52 120.3
N1 C1' N4' 110.5(5)
N1 C1' N5' 125.2(4)
N4' C1' N5' 124.2(5)
C1' N1 N2 107.2(3)
N2 N1 C1 92.2(4)
N1 N2 N3 121.2(4)
N1 N2 N3' 106.3(4)
N1 N2 B1 124.06(12)
N3 N2 B1 114.7(4)
N3' N2 B1 129.6(4)
N2 N3 N4 102.6(8)
C1 N4 N3 101.8(7)
O2 N5 O1 125.7(7)
O2 N5 C1 119.5(7)
O1 N5 C1 114.7(6)
C2 N6 N7 100.98(12)
N6 N7 N8 112.30(13)
N6 N7 B1 125.57(12)
N8 N7 B1 122.12(13)
N9 N8 N7 107.38(13)
N8 N9 C2 104.24(13)
O3 N10 O4 125.08(16)
O3 N10 C2 118.52(13)
O4 N10 C2 116.38(15)
N12 N11 C3 103.97(12)
N11 N12 N13 107.45(11)
N14 N13 N12 112.41(11)
N14 N13 B2 124.38(11)
N12 N13 B2 123.20(11)
C3 N14 N13 101.01(11)
O5 N15 O6 125.09(13)
O5 N15 C3 117.42(12)
O6 N15 C3 117.49(12)
C4 N16 N17 100.81(10)
N18 N17 N16 112.54(11)
N18 N17 B2 124.89(11)
N16 N17 B2 122.55(11)
N19 N18 N17 107.60(11)
N18 N19 C4 103.59(11)
O7 N20 O8 124.72(13)
O7 N20 C4 117.86(12)
O8 N20 C4 117.41(12)
N4' N3' N2 109.9(6)
N3' N4' C1' 105.9(5)
O2' N5' O1' 125.3(5)
O2' N5' C1' 117.7(5)
O1' N5' C1' 117.0(5)
C11 P1 C5 108.40(6)
C11 P1 C17 110.11(6)
C5 P1 C17 112.21(6)
C11 P1 C23 110.96(6)
C5 P1 C23 108.65(6)
C17 P1 C23 106.51(6)
C47 P2 C29 106.50(6)
C47 P2 C41 115.03(6)
C29 P2 C41 106.55(6)
C47 P2 C35 106.81(6)
C29 P2 C35 114.69(6)
C41 P2 C35 107.52(6)

loop_
_geom_bond_atom_site_label_1
_geom_bond_atom_site_label_2
_geom_bond_distance
B1 N7 1.559(2)
B1 N2 1.560(2)
B1 H1B 1.113(14)
B1 H2B 1.115(14)
B2 N13 1.561(2)
B2 N17 1.572(2)
B2 H3B 1.103(12)
B2 H4B 1.102(13)
C1 N4 1.323(7)
C1 N1 1.338(8)
C1 N5 1.442(8)
C2 N6 1.3213(19)
C2 N9 1.327(2)
C2 N10 1.445(2)
C3 N14 1.3188(18)
C3 N11 1.3345(18)
C3 N15 1.4488(18)
C4 N16 1.3160(17)
C4 N19 1.3366(17)
C4 N20 1.4524(18)
C5 C6 1.3925(19)
C5 C10 1.4031(18)
C5 P1 1.7911(14)
C6 C7 1.385(2)
C6 H6 0.9500
C7 C8 1.388(2)
C7 H7 0.9500
C8 C9 1.386(2)
C8 H8 0.9500
C9 C10 1.387(2)
C9 H9 0.9500
C10 H10 0.9500
C11 C16 1.3946(18)
C11 C12 1.4017(18)
C11 P1 1.7903(13)
C12 C13 1.3862(19)
C12 H12 0.9500
C13 C14 1.389(2)
C13 H13 0.9500
C14 C15 1.384(2)
C14 H14 0.9500
C15 C16 1.3928(19)
C15 H15 0.9500
C16 H16 0.9500
C17 C22 1.3933(19)
C17 C18 1.400(2)
C17 P1 1.7936(13)
C18 C19 1.386(2)
C18 H18 0.9500
C19 C20 1.388(3)
C19 H19 0.9500
C20 C21 1.379(3)
C20 H20 0.9500
C21 C22 1.391(2)
C21 H21 0.9500
C22 H22 0.9500
C23 C28 1.3936(18)
C23 C24 1.4026(19)
C23 P1 1.7937(13)
C24 C25 1.3871(19)
C24 H24 0.9500
C25 C26 1.387(2)
C25 H25 0.9500
C26 C27 1.382(2)
C26 H26 0.9500
C27 C28 1.3933(19)
C27 H27 0.9500
C28 H28 0.9500
C29 C34 1.3949(18)
C29 C30 1.4021(18)
C29 P2 1.7951(12)
C30 C31 1.3861(19)
C30 H30 0.9500
C31 C32 1.387(2)
C31 H31 0.9500
C32 C33 1.387(2)
C32 H32 0.9500
C33 C34 1.3936(18)
C33 H33 0.9500
C34 H34 0.9500
C35 C40 1.3949(17)
C35 C36 1.3988(17)
C35 P2 1.7969(13)
C36 C37 1.3877(18)
C36 H36 0.9500
C37 C38 1.3873(19)
C37 H37 0.9500
C38 C39 1.3879(19)
C38 H38 0.9500
C39 C40 1.3883(18)
C39 H39 0.9500
C40 H40 0.9500
C41 C46 1.3954(17)
C41 C42 1.4018(17)
C41 P2 1.7957(12)
C42 C43 1.3859(18)
C42 H42 0.9500
C43 C44 1.386(2)
C43 H43 0.9500
C44 C45 1.388(2)
C44 H44 0.9500
C45 C46 1.3947(18)
C45 H45 0.9500
C46 H46 0.9500
C47 C48 1.3971(18)
C47 C52 1.3999(18)
C47 P2 1.7910(13)
C48 C49 1.3902(19)
C48 H48 0.9500
C49 C50 1.389(2)
C49 H49 0.9500
C50 C51 1.384(2)
C50 H50 0.9500
C51 C52 1.387(2)
C51 H51 0.9500
C52 H52 0.9500
C1' N1 1.327(6)
C1' N4' 1.331(5)
C1' N5' 1.466(6)
N1 N2 1.3297(19)
N2 N3 1.331(15)
N2 N3' 1.362(10)
N3 N4 1.357(9)
N5 O2 1.224(7)
N5 O1 1.228(7)
N6 N7 1.3288(18)
N7 N8 1.3356(17)
N8 N9 1.319(2)
N10 O3 1.2183(18)
N10 O4 1.2277(18)
N11 N12 1.3207(18)
N12 N13 1.3363(16)
N13 N14 1.3297(15)
N15 O5 1.2246(16)
N15 O6 1.2260(16)
N16 N17 1.3330(15)
N17 N18 1.3314(16)
N18 N19 1.3243(18)
N20 O7 1.2193(15)
N20 O8 1.2209(16)
N3' N4' 1.308(8)
N5' O2' 1.210(5)
N5' O1' 1.216(5)
